data_4023839
loop_
_publ_author_name
'Joseph J. Bozell'
'Nathan C. Tice'
'Nibedita Sanyal'
'David Thompson'
'Jong-Mok Kim'
'S\'ebastien Vidal'

_publ_section_title
;
 Synthesis and Self-Assembly of Glycal-Based Bolaforms
;
_journal_name_full 'Journal of Organic Chemistry'
_journal_page_first 8763
_journal_page_last 8771
_journal_paper_doi 10.1021/jo801341g
_journal_volume 73
_journal_year 2008
_chemical_absolute_configuration rmad
_chemical_formula_moiety 'C22 H38 O6'
_chemical_formula_sum 'C22 H38 O6'
_chemical_formula_weight 398.52
_chemical_name_systematic
; 
 ? 
;
_space_group_IT_number 19
_symmetry_cell_setting orthorhombic
_symmetry_space_group_name_Hall 'P 2ac 2ab'
_symmetry_space_group_name_H-M 'P 21 21 21'
_atom_sites_solution_hydrogens geom
_atom_sites_solution_primary direct
_atom_sites_solution_secondary difmap
_audit_creation_method SHELXL-97
_cell_angle_alpha 90.00
_cell_angle_beta 90.00
_cell_angle_gamma 90.00
_cell_formula_units_Z 4
_cell_length_a 4.7947(3)
_cell_length_b 10.1459(8)
_cell_length_c 44.872(3)
_cell_measurement_reflns_used 5270
_cell_measurement_temperature 90.0(2)
_cell_measurement_theta_max 68.84
_cell_measurement_theta_min 4.47
_cell_volume 2182.9(3)
_computing_cell_refinement 'APEX2 (Bruker-AXS, 2006)'
_computing_data_collection 'APEX2 (Bruker-AXS, 2006)'
_computing_data_reduction 'APEX2 (Bruker-AXS, 2006)'
_computing_molecular_graphics 'XP in SHELXTL (Sheldrick, 2008)'
_computing_publication_material
; 
SHELX97-2 (Sheldrick, 2008) and local procedures 
;
_computing_structure_refinement 'SHELXL-97 (Sheldrick, 2008)'
_computing_structure_solution 'SHELXS-97 (Sheldrick, 2008)'
_diffrn_ambient_temperature 90.0(2)
_diffrn_detector_area_resol_mean 18
_diffrn_measured_fraction_theta_full 0.974
_diffrn_measured_fraction_theta_max 0.974
_diffrn_measurement_device_type 'Bruker X8 Proteum diffractometer'
_diffrn_measurement_method '\f and \w scans'
_diffrn_radiation_monochromator 'graded multilayer optics'
_diffrn_radiation_source 'fine-focus rotating anode'
_diffrn_radiation_type CuK\a
_diffrn_radiation_wavelength 1.54178
_diffrn_reflns_av_R_equivalents 0.0579
_diffrn_reflns_av_sigmaI/netI 0.0598
_diffrn_reflns_limit_h_max 4
_diffrn_reflns_limit_h_min -5
_diffrn_reflns_limit_k_max 12
_diffrn_reflns_limit_k_min -11
_diffrn_reflns_limit_l_max 54
_diffrn_reflns_limit_l_min -53
_diffrn_reflns_number 11335
_diffrn_reflns_theta_full 69.53
_diffrn_reflns_theta_max 69.53
_diffrn_reflns_theta_min 1.97
_diffrn_standards_number 0
_exptl_absorpt_coefficient_mu 0.701
_exptl_absorpt_correction_type none
_exptl_crystal_colour colourless
_exptl_crystal_density_diffrn 1.213
_exptl_crystal_density_method 'not measured'
_exptl_crystal_description flake
_exptl_crystal_F_000 872
_exptl_crystal_size_max 0.15
_exptl_crystal_size_mid 0.12
_exptl_crystal_size_min 0.01
_refine_diff_density_max 0.354
_refine_diff_density_min -0.277
_refine_diff_density_rms 0.080
_refine_ls_abs_structure_details 'Flack H D (1983), Acta Cryst. A39, 876-881'
_refine_ls_abs_structure_Flack -0.05(17)
_refine_ls_extinction_method none
_refine_ls_goodness_of_fit_ref 1.022
_refine_ls_hydrogen_treatment constr
_refine_ls_matrix_type full
_refine_ls_number_parameters 255
_refine_ls_number_reflns 3950
_refine_ls_number_restraints 0
_refine_ls_restrained_S_all 1.022
_refine_ls_R_factor_all 0.0873
_refine_ls_R_factor_gt 0.0755
_refine_ls_shift/su_max 0.000
_refine_ls_shift/su_mean 0.000
_refine_ls_structure_factor_coef Fsqd
_refine_ls_weighting_details 'calc w=1/[\s^2^(Fo^2^)+(0.0423P)^2^+5.4466P] where P=(Fo^2^+2Fc^2^)/3'
_refine_ls_weighting_scheme calc
_refine_ls_wR_factor_gt 0.1695
_refine_ls_wR_factor_ref 0.1754
_reflns_number_gt 3382
_reflns_number_total 3950
_reflns_threshold_expression >2\s(I)
_cod_data_source_file jo801341g_si_003.cif
_cod_data_source_block x08044
_cod_database_code 4023839

loop_
_symmetry_equiv_pos_as_xyz
'x, y, z'
'-x+1/2, -y, z+1/2'
'-x, y+1/2, -z+1/2'
'x+1/2, -y+1/2, -z'

loop_
_atom_site_label
_atom_site_type_symbol
_atom_site_fract_x
_atom_site_fract_y
_atom_site_fract_z
_atom_site_U_iso_or_equiv
_atom_site_adp_type
_atom_site_occupancy
_atom_site_symmetry_multiplicity
_atom_site_calc_flag
_atom_site_refinement_flags
_atom_site_disorder_assembly
_atom_site_disorder_group
O1 O 0.5633(7) 1.1093(3) 0.28874(6) 0.0268(6) Uani 1 1 d . . .
O2 O 0.2789(7) 1.0720(3) 0.22598(6) 0.0309(7) Uani 1 1 d . . .
H2O H 0.4405 1.0430 0.2229 0.046 Uiso 1 1 calc R . .
O3 O 0.4629(6) 0.9818(3) 0.33113(5) 0.0275(7) Uani 1 1 d . . .
O4 O 0.5453(6) 0.0515(3) 0.59568(5) 0.0242(6) Uani 1 1 d . . .
O5 O 0.4160(6) 0.0962(3) 0.64470(6) 0.0266(7) Uani 1 1 d . . .
O6 O 0.7199(6) -0.0152(4) 0.70183(6) 0.0400(9) Uani 1 1 d . . .
H6O H 0.5461 -0.0248 0.7029 0.060 Uiso 1 1 calc R . .
C1 C 0.2872(9) 1.1338(5) 0.27884(9) 0.0266(10) Uani 1 1 d . . .
H1A H 0.2774 1.2238 0.2704 0.032 Uiso 1 1 calc R . .
H1B H 0.1593 1.1300 0.2961 0.032 Uiso 1 1 calc R . .
C2 C 0.1900(9) 1.0360(5) 0.25550(8) 0.0288(10) Uani 1 1 d . . .
H2 H -0.0185 1.0363 0.2556 0.035 Uiso 1 1 calc R . .
C3 C 0.2827(11) 0.9004(5) 0.26316(9) 0.0354(11) Uani 1 1 d . . .
H3 H 0.2121 0.8281 0.2520 0.042 Uiso 1 1 calc R . .
C4 C 0.4614(11) 0.8774(5) 0.28513(9) 0.0340(11) Uani 1 1 d . . .
H4 H 0.5090 0.7887 0.2897 0.041 Uiso 1 1 calc R . .
C5 C 0.5893(10) 0.9847(4) 0.30280(8) 0.0271(9) Uani 1 1 d . . .
H5 H 0.7923 0.9649 0.3053 0.033 Uiso 1 1 calc R . .
C6 C 0.5969(10) 1.0698(4) 0.35205(8) 0.0261(9) Uani 1 1 d . . .
H6A H 0.5627 1.1627 0.3464 0.031 Uiso 1 1 calc R . .
H6B H 0.8007 1.0542 0.3523 0.031 Uiso 1 1 calc R . .
C7 C 0.4723(9) 1.0412(4) 0.38238(8) 0.0256(9) Uani 1 1 d . . .
H7A H 0.2663 1.0421 0.3808 0.031 Uiso 1 1 calc R . .
H7B H 0.5278 1.1117 0.3964 0.031 Uiso 1 1 calc R . .
C8 C 0.5664(9) 0.9079(4) 0.39472(8) 0.0226(8) Uani 1 1 d . . .
H8A H 0.5233 0.8388 0.3798 0.027 Uiso 1 1 calc R . .
H8B H 0.7714 0.9098 0.3974 0.027 Uiso 1 1 calc R . .
C9 C 0.4319(9) 0.8702(4) 0.42422(8) 0.0237(9) Uani 1 1 d . . .
H9A H 0.2271 0.8654 0.4216 0.028 Uiso 1 1 calc R . .
H9B H 0.4724 0.9391 0.4392 0.028 Uiso 1 1 calc R . .
C10 C 0.5398(9) 0.7379(4) 0.43539(8) 0.0233(9) Uani 1 1 d . . .
H10A H 0.4972 0.6697 0.4203 0.028 Uiso 1 1 calc R . .
H10B H 0.7452 0.7431 0.4373 0.028 Uiso 1 1 calc R . .
C11 C 0.4190(9) 0.6945(4) 0.46502(8) 0.0226(9) Uani 1 1 d . . .
H11A H 0.2142 0.6858 0.4630 0.027 Uiso 1 1 calc R . .
H11B H 0.4565 0.7634 0.4801 0.027 Uiso 1 1 calc R . .
C12 C 0.5381(9) 0.5647(4) 0.47586(8) 0.0231(9) Uani 1 1 d . . .
H12A H 0.7429 0.5740 0.4778 0.028 Uiso 1 1 calc R . .
H12B H 0.5019 0.4965 0.4606 0.028 Uiso 1 1 calc R . .
C13 C 0.4216(9) 0.5172(4) 0.50540(8) 0.0221(8) Uani 1 1 d . . .
H13A H 0.4566 0.5855 0.5207 0.027 Uiso 1 1 calc R . .
H13B H 0.2171 0.5068 0.5035 0.027 Uiso 1 1 calc R . .
C14 C 0.5435(10) 0.3890(4) 0.51598(8) 0.0247(9) Uani 1 1 d . . .
H14A H 0.7474 0.3998 0.5184 0.030 Uiso 1 1 calc R . .
H14B H 0.5122 0.3210 0.5005 0.030 Uiso 1 1 calc R . .
C15 C 0.4213(9) 0.3407(4) 0.54521(8) 0.0224(9) Uani 1 1 d . . .
H15A H 0.4509 0.4092 0.5606 0.027 Uiso 1 1 calc R . .
H15B H 0.2175 0.3293 0.5427 0.027 Uiso 1 1 calc R . .
C16 C 0.5440(10) 0.2121(4) 0.55627(8) 0.0244(9) Uani 1 1 d . . .
H16A H 0.5165 0.1432 0.5409 0.029 Uiso 1 1 calc R . .
H16B H 0.7471 0.2233 0.5593 0.029 Uiso 1 1 calc R . .
C17 C 0.4127(10) 0.1681(4) 0.58489(8) 0.0258(9) Uani 1 1 d . . .
H17A H 0.4293 0.2390 0.5999 0.031 Uiso 1 1 calc R . .
H17B H 0.2119 0.1505 0.5816 0.031 Uiso 1 1 calc R . .
C18 C 0.4172(9) 0.0016(4) 0.62175(8) 0.0256(9) Uani 1 1 d . . .
H18 H 0.2191 -0.0202 0.6168 0.031 Uiso 1 1 calc R . .
C19 C 0.5576(10) -0.1210(4) 0.63065(8) 0.0303(10) Uani 1 1 d . . .
H19 H 0.5271 -0.1987 0.6193 0.036 Uiso 1 1 calc R . .
C20 C 0.7253(10) -0.1260(5) 0.65402(9) 0.0355(11) Uani 1 1 d . . .
H20 H 0.7996 -0.2086 0.6600 0.043 Uiso 1 1 calc R . .
C21 C 0.8008(10) -0.0049(6) 0.67122(9) 0.0379(12) Uani 1 1 d . . .
H21 H 1.0088 0.0023 0.6708 0.045 Uiso 1 1 calc R . .
C22 C 0.6875(10) 0.1162(5) 0.65628(9) 0.0373(12) Uani 1 1 d . . .
H22A H 0.6826 0.1894 0.6709 0.045 Uiso 1 1 calc R . .
H22B H 0.8140 0.1421 0.6399 0.045 Uiso 1 1 calc R . .

loop_
_atom_site_aniso_label
_atom_site_aniso_U_11
_atom_site_aniso_U_22
_atom_site_aniso_U_33
_atom_site_aniso_U_23
_atom_site_aniso_U_13
_atom_site_aniso_U_12
O1 0.0256(15) 0.0242(17) 0.0305(14) 0.0054(11) -0.0007(12) -0.0016(15)
O2 0.0291(17) 0.039(2) 0.0246(13) -0.0010(12) 0.0016(12) -0.0009(15)
O3 0.0323(17) 0.0250(17) 0.0251(13) 0.0011(11) 0.0003(12) -0.0046(14)
O4 0.0257(15) 0.0213(16) 0.0256(13) 0.0028(10) 0.0036(12) 0.0061(14)
O5 0.0300(16) 0.0229(17) 0.0269(13) -0.0033(11) 0.0026(12) 0.0020(14)
O6 0.0247(16) 0.073(3) 0.0225(13) 0.0030(15) 0.0004(12) -0.0017(19)
C1 0.025(2) 0.028(3) 0.0263(19) -0.0021(16) -0.0005(17) 0.002(2)
C2 0.024(2) 0.036(3) 0.026(2) -0.0037(17) 0.0067(16) -0.007(2)
C3 0.052(3) 0.027(3) 0.027(2) -0.0054(18) 0.009(2) -0.014(2)
C4 0.056(3) 0.014(2) 0.032(2) 0.0011(16) 0.012(2) -0.005(2)
C5 0.030(2) 0.020(2) 0.031(2) 0.0037(16) 0.0042(17) 0.003(2)
C6 0.029(2) 0.016(2) 0.033(2) 0.0014(15) -0.0021(18) -0.0050(19)
C7 0.026(2) 0.023(2) 0.0284(19) -0.0005(15) -0.0019(16) -0.0022(19)
C8 0.021(2) 0.017(2) 0.0291(18) 0.0013(15) -0.0033(16) -0.0011(19)
C9 0.019(2) 0.025(2) 0.0273(18) -0.0013(16) -0.0013(16) -0.004(2)
C10 0.022(2) 0.019(2) 0.0288(19) -0.0018(15) -0.0001(17) 0.0000(19)
C11 0.016(2) 0.022(2) 0.0299(19) -0.0014(15) 0.0003(16) -0.004(2)
C12 0.016(2) 0.020(2) 0.0329(19) -0.0003(16) 0.0002(16) -0.0031(18)
C13 0.0163(19) 0.022(2) 0.0282(18) 0.0004(16) -0.0004(16) -0.0010(19)
C14 0.021(2) 0.023(2) 0.0294(19) -0.0010(16) -0.0015(16) -0.0015(19)
C15 0.016(2) 0.020(2) 0.0304(19) 0.0017(15) 0.0003(17) -0.0014(18)
C16 0.023(2) 0.022(2) 0.029(2) 0.0001(16) 0.0003(17) 0.0023(19)
C17 0.022(2) 0.026(2) 0.029(2) 0.0007(16) 0.0006(17) 0.006(2)
C18 0.025(2) 0.026(3) 0.0260(18) -0.0020(16) 0.0002(16) -0.007(2)
C19 0.039(3) 0.026(3) 0.0261(19) -0.0002(16) 0.0071(18) 0.000(2)
C20 0.033(3) 0.043(3) 0.030(2) 0.0099(19) 0.0067(19) 0.015(2)
C21 0.027(2) 0.062(4) 0.0245(19) 0.003(2) 0.0019(17) 0.003(2)
C22 0.039(3) 0.046(3) 0.027(2) -0.007(2) 0.0010(19) -0.018(2)

loop_
_atom_type_symbol
_atom_type_description
_atom_type_scat_dispersion_real
_atom_type_scat_dispersion_imag
_atom_type_scat_source
C C 0.0181 0.0091 'International Tables Vol C Tables 4.2.6.8 and 6.1.1.4'
H H 0.0000 0.0000 'International Tables Vol C Tables 4.2.6.8 and 6.1.1.4'
O O 0.0492 0.0322 'International Tables Vol C Tables 4.2.6.8 and 6.1.1.4'

loop_
_geom_angle_atom_site_label_1
_geom_angle_atom_site_label_2
_geom_angle_atom_site_label_3
_geom_angle
_geom_angle_site_symmetry_1
_geom_angle_site_symmetry_3
_geom_angle_publ_flag
C1 O1 C5 112.2(3) . . ?
C2 O2 H2O 109.5 . . ?
C5 O3 C6 112.5(3) . . ?
C18 O4 C17 112.5(3) . . ?
C18 O5 C22 111.2(3) . . ?
C21 O6 H6O 109.5 . . ?
O1 C1 C2 112.9(4) . . ?
O1 C1 H1A 109.0 . . ?
C2 C1 H1A 109.0 . . ?
O1 C1 H1B 109.0 . . ?
C2 C1 H1B 109.0 . . ?
H1A C1 H1B 107.8 . . ?
O2 C2 C3 111.0(3) . . ?
O2 C2 C1 112.3(4) . . ?
C3 C2 C1 110.7(4) . . ?
O2 C2 H2 107.5 . . ?
C3 C2 H2 107.5 . . ?
C1 C2 H2 107.5 . . ?
C4 C3 C2 121.8(4) . . ?
C4 C3 H3 119.1 . . ?
C2 C3 H3 119.1 . . ?
C3 C4 C5 122.4(4) . . ?
C3 C4 H4 118.8 . . ?
C5 C4 H4 118.8 . . ?
O3 C5 O1 112.5(3) . . ?
O3 C5 C4 106.9(4) . . ?
O1 C5 C4 112.4(3) . . ?
O3 C5 H5 108.3 . . ?
O1 C5 H5 108.3 . . ?
C4 C5 H5 108.3 . . ?
O3 C6 C7 106.8(3) . . ?
O3 C6 H6A 110.4 . . ?
C7 C6 H6A 110.4 . . ?
O3 C6 H6B 110.4 . . ?
C7 C6 H6B 110.4 . . ?
H6A C6 H6B 108.6 . . ?
C6 C7 C8 112.2(4) . . ?
C6 C7 H7A 109.2 . . ?
C8 C7 H7A 109.2 . . ?
C6 C7 H7B 109.2 . . ?
C8 C7 H7B 109.2 . . ?
H7A C7 H7B 107.9 . . ?
C9 C8 C7 114.3(4) . . ?
C9 C8 H8A 108.7 . . ?
C7 C8 H8A 108.7 . . ?
C9 C8 H8B 108.7 . . ?
C7 C8 H8B 108.7 . . ?
H8A C8 H8B 107.6 . . ?
C8 C9 C10 111.3(3) . . ?
C8 C9 H9A 109.4 . . ?
C10 C9 H9A 109.4 . . ?
C8 C9 H9B 109.4 . . ?
C10 C9 H9B 109.4 . . ?
H9A C9 H9B 108.0 . . ?
C11 C10 C9 114.5(3) . . ?
C11 C10 H10A 108.6 . . ?
C9 C10 H10A 108.6 . . ?
C11 C10 H10B 108.6 . . ?
C9 C10 H10B 108.6 . . ?
H10A C10 H10B 107.6 . . ?
C10 C11 C12 112.9(3) . . ?
C10 C11 H11A 109.0 . . ?
C12 C11 H11A 109.0 . . ?
C10 C11 H11B 109.0 . . ?
C12 C11 H11B 109.0 . . ?
H11A C11 H11B 107.8 . . ?
C11 C12 C13 114.7(3) . . ?
C11 C12 H12A 108.6 . . ?
C13 C12 H12A 108.6 . . ?
C11 C12 H12B 108.6 . . ?
C13 C12 H12B 108.6 . . ?
H12A C12 H12B 107.6 . . ?
C14 C13 C12 114.1(3) . . ?
C14 C13 H13A 108.7 . . ?
C12 C13 H13A 108.7 . . ?
C14 C13 H13B 108.7 . . ?
C12 C13 H13B 108.7 . . ?
H13A C13 H13B 107.6 . . ?
C13 C14 C15 113.7(3) . . ?
C13 C14 H14A 108.8 . . ?
C15 C14 H14A 108.8 . . ?
C13 C14 H14B 108.8 . . ?
C15 C14 H14B 108.8 . . ?
H14A C14 H14B 107.7 . . ?
C16 C15 C14 114.3(3) . . ?
C16 C15 H15A 108.7 . . ?
C14 C15 H15A 108.7 . . ?
C16 C15 H15B 108.7 . . ?
C14 C15 H15B 108.7 . . ?
H15A C15 H15B 107.6 . . ?
C17 C16 C15 112.0(3) . . ?
C17 C16 H16A 109.2 . . ?
C15 C16 H16A 109.2 . . ?
C17 C16 H16B 109.2 . . ?
C15 C16 H16B 109.2 . . ?
H16A C16 H16B 107.9 . . ?
O4 C17 C16 110.5(3) . . ?
O4 C17 H17A 109.5 . . ?
C16 C17 H17A 109.5 . . ?
O4 C17 H17B 109.5 . . ?
C16 C17 H17B 109.5 . . ?
H17A C17 H17B 108.1 . . ?
O5 C18 O4 111.3(3) . . ?
O5 C18 C19 112.3(3) . . ?
O4 C18 C19 109.2(3) . . ?
O5 C18 H18 108.0 . . ?
O4 C18 H18 108.0 . . ?
C19 C18 H18 108.0 . . ?
C20 C19 C18 121.8(4) . . ?
C20 C19 H19 119.1 . . ?
C18 C19 H19 119.1 . . ?
C19 C20 C21 121.7(4) . . ?
C19 C20 H20 119.2 . . ?
C21 C20 H20 119.2 . . ?
O6 C21 C20 111.7(4) . . ?
O6 C21 C22 113.0(4) . . ?
C20 C21 C22 110.8(4) . . ?
O6 C21 H21 107.0 . . ?
C20 C21 H21 107.0 . . ?
C22 C21 H21 107.0 . . ?
O5 C22 C21 112.3(4) . . ?
O5 C22 H22A 109.1 . . ?
C21 C22 H22A 109.1 . . ?
O5 C22 H22B 109.1 . . ?
C21 C22 H22B 109.1 . . ?
H22A C22 H22B 107.9 . . ?

loop_
_geom_bond_atom_site_label_1
_geom_bond_atom_site_label_2
_geom_bond_distance
_geom_bond_site_symmetry_2
_geom_bond_publ_flag
O1 C1 1.418(5) . ?
O1 C5 1.418(5) . ?
O2 C2 1.439(5) . ?
O2 H2O 0.8400 . ?
O3 C5 1.408(5) . ?
O3 C6 1.446(5) . ?
O4 C18 1.415(4) . ?
O4 C17 1.428(5) . ?
O5 C18 1.408(5) . ?
O5 C22 1.416(6) . ?
O6 C21 1.431(5) . ?
O6 H6O 0.8400 . ?
C1 C2 1.516(6) . ?
C1 H1A 0.9900 . ?
C1 H1B 0.9900 . ?
C2 C3 1.486(7) . ?
C2 H2 1.0000 . ?
C3 C4 1.327(7) . ?
C3 H3 0.9500 . ?
C4 C5 1.480(6) . ?
C4 H4 0.9500 . ?
C5 H5 1.0000 . ?
C6 C7 1.514(5) . ?
C6 H6A 0.9900 . ?
C6 H6B 0.9900 . ?
C7 C8 1.529(6) . ?
C7 H7A 0.9900 . ?
C7 H7B 0.9900 . ?
C8 C9 1.521(5) . ?
C8 H8A 0.9900 . ?
C8 H8B 0.9900 . ?
C9 C10 1.524(6) . ?
C9 H9A 0.9900 . ?
C9 H9B 0.9900 . ?
C10 C11 1.516(5) . ?
C10 H10A 0.9900 . ?
C10 H10B 0.9900 . ?
C11 C12 1.516(6) . ?
C11 H11A 0.9900 . ?
C11 H11B 0.9900 . ?
C12 C13 1.517(5) . ?
C12 H12A 0.9900 . ?
C12 H12B 0.9900 . ?
C13 C14 1.503(6) . ?
C13 H13A 0.9900 . ?
C13 H13B 0.9900 . ?
C14 C15 1.518(5) . ?
C14 H14A 0.9900 . ?
C14 H14B 0.9900 . ?
C15 C16 1.514(5) . ?
C15 H15A 0.9900 . ?
C15 H15B 0.9900 . ?
C16 C17 1.498(5) . ?
C16 H16A 0.9900 . ?
C16 H16B 0.9900 . ?
C17 H17A 0.9900 . ?
C17 H17B 0.9900 . ?
C18 C19 1.470(6) . ?
C18 H18 1.0000 . ?
C19 C20 1.322(6) . ?
C19 H19 0.9500 . ?
C20 C21 1.495(7) . ?
C20 H20 0.9500 . ?
C21 C22 1.501(7) . ?
C21 H21 1.0000 . ?
C22 H22A 0.9900 . ?
C22 H22B 0.9900 . ?

loop_
_geom_hbond_atom_site_label_D
_geom_hbond_atom_site_label_H
_geom_hbond_atom_site_label_A
_geom_hbond_distance_DH
_geom_hbond_distance_HA
_geom_hbond_distance_DA
_geom_hbond_angle_DHA
_geom_hbond_site_symmetry_A
O2 H2O O6 0.84 1.90 2.698(4) 157.1 2_664
O6 H6O O2 0.84 1.93 2.688(4) 149.3 2_565

loop_
_geom_torsion_atom_site_label_1
_geom_torsion_atom_site_label_2
_geom_torsion_atom_site_label_3
_geom_torsion_atom_site_label_4
_geom_torsion
_geom_torsion_site_symmetry_1
_geom_torsion_site_symmetry_2
_geom_torsion_site_symmetry_3
_geom_torsion_site_symmetry_4
_geom_torsion_publ_flag
C5 O1 C1 C2 -62.4(4) . . . . ?
O1 C1 C2 O2 -83.9(4) . . . . ?
O1 C1 C2 C3 40.9(5) . . . . ?
O2 C2 C3 C4 116.1(5) . . . . ?
C1 C2 C3 C4 -9.4(6) . . . . ?
C2 C3 C4 C5 -2.4(7) . . . . ?
C6 O3 C5 O1 -64.4(5) . . . . ?
C6 O3 C5 C4 171.8(4) . . . . ?
C1 O1 C5 O3 -72.3(4) . . . . ?
C1 O1 C5 C4 48.3(5) . . . . ?
C3 C4 C5 O3 107.4(5) . . . . ?
C3 C4 C5 O1 -16.5(6) . . . . ?
C5 O3 C6 C7 -171.2(3) . . . . ?
O3 C6 C7 C8 70.9(4) . . . . ?
C6 C7 C8 C9 -176.1(4) . . . . ?
C7 C8 C9 C10 -178.9(3) . . . . ?
C8 C9 C10 C11 179.0(3) . . . . ?
C9 C10 C11 C12 -178.2(3) . . . . ?
C10 C11 C12 C13 -179.7(3) . . . . ?
C11 C12 C13 C14 -179.5(4) . . . . ?
C12 C13 C14 C15 -178.7(4) . . . . ?
C13 C14 C15 C16 -179.5(4) . . . . ?
C14 C15 C16 C17 -179.1(4) . . . . ?
C18 O4 C17 C16 -176.4(3) . . . . ?
C15 C16 C17 O4 -176.2(3) . . . . ?
C22 O5 C18 O4 -71.3(4) . . . . ?
C22 O5 C18 C19 51.4(5) . . . . ?
C17 O4 C18 O5 -57.9(4) . . . . ?
C17 O4 C18 C19 177.6(3) . . . . ?
O5 C18 C19 C20 -17.1(6) . . . . ?
O4 C18 C19 C20 106.8(5) . . . . ?
C18 C19 C20 C21 -5.3(7) . . . . ?
C19 C20 C21 O6 120.8(5) . . . . ?
C19 C20 C21 C22 -6.0(6) . . . . ?
C18 O5 C22 C21 -64.6(4) . . . . ?
O6 C21 C22 O5 -86.3(5) . . . . ?
C20 C21 C22 O5 39.9(5) . . . . ?

loop_
_cod_related_entry_id
_cod_related_entry_database
_cod_related_entry_code
1 ChemSpider 30658792
